data_4302218
loop_
_publ_author_name
'Victor N. Nemykin'
'Alexey Y. Koposov'
'Brian C. Netzel'
'Mekhman S. Yusubov'
'Viktor V. Zhdankin'

_publ_contact_author_address
; 
 Department of Chemistry, 
 University of Minnesota Duluth, 
 1039 University Drive, 
 Duluth, MN, 55812. 
;
_publ_contact_author_email vnemykin@d.umn.edu
_publ_contact_author_fax '+1 218 7267394'
_publ_contact_author_name 'Victor N. Nemykin'
_publ_contact_author_phone '+1 218 7266729'
_publ_section_title
;
Self-Assembly of Hydroxy(phenyl)iodonium Ions in Acidic Aqueous Solution:
Preparation, and X-ray Crystal Structures of Oligomeric Phenyliodine(III)
Sulfates
;
_journal_name_full 'Inorganic Chemistry'
_journal_page_first 4908
_journal_page_last 4917
_journal_paper_doi 10.1021/ic900282k
_journal_volume 48
_journal_year 2009
_chemical_formula_moiety 'C24 H22 I4 O11 S2'
_chemical_formula_sum 'C24 H22 I4 O11 S2'
_chemical_formula_weight 1058.18
_space_group_IT_number 2
_symmetry_cell_setting triclinic
_symmetry_space_group_name_Hall '-P 1'
_symmetry_space_group_name_H-M 'P -1'
_atom_sites_solution_hydrogens geom
_atom_sites_solution_primary direct
_audit_creation_date 05-05-26
_audit_creation_method CRYSTALS_ver_12.39
_cell_angle_alpha 114.221(4)
_cell_angle_beta 111.995(4)
_cell_angle_gamma 91.960(4)
_cell_formula_units_Z 2
_cell_length_a 10.707(3)
_cell_length_b 12.529(4)
_cell_length_c 13.899(4)
_cell_measurement_reflns_used 256
_cell_measurement_temperature 193
_cell_measurement_theta_max 18
_cell_measurement_theta_min 12
_cell_volume 1537.2(8)
_computing_cell_refinement 'SAINT (Siemens ,1995)'
_computing_data_collection 'SMART (Siemens, 1993)'
_computing_data_reduction 'SAINT (Siemens ,1995)'
_computing_molecular_graphics 'CAMERON (Watkin et al 1996)'
_computing_publication_material 'CRYSTALS (Betteridge et al 2003)'
_computing_structure_refinement 'CRYSTALS (Betteridge et al 2003)'
_computing_structure_solution 'SHELXS 86 (Sheldrick, 1986)'
_diffrn_ambient_temperature 193
_diffrn_measured_fraction_theta_full 0.995
_diffrn_measured_fraction_theta_max 0.990
_diffrn_measurement_device_type 'Bruker SMART'
_diffrn_measurement_method \w/2\q
_diffrn_radiation_monochromator graphite
_diffrn_radiation_type 'Mo K\a'
_diffrn_radiation_wavelength 0.71073
_diffrn_reflns_av_R_equivalents 0.021
_diffrn_reflns_limit_h_max 13
_diffrn_reflns_limit_h_min -13
_diffrn_reflns_limit_k_max 16
_diffrn_reflns_limit_k_min -16
_diffrn_reflns_limit_l_max 18
_diffrn_reflns_limit_l_min -17
_diffrn_reflns_number 18416
_diffrn_reflns_theta_full 26.661
_diffrn_reflns_theta_max 27.486
_diffrn_reflns_theta_min 1.776
_diffrn_standards_decay_% 0.00
_diffrn_standards_interval_time 1
_diffrn_standards_number 3
_exptl_absorpt_coefficient_mu 4.245
_exptl_absorpt_correction_T_max 0.43
_exptl_absorpt_correction_T_min 0.16
_exptl_absorpt_correction_type refdelf
_exptl_absorpt_process_details 'DIFABS (Walker & Stuart, 1983)'
_exptl_crystal_colour yellow
_exptl_crystal_density_diffrn 2.286
_exptl_crystal_description block
_exptl_crystal_F_000 996
_exptl_crystal_size_max 0.45
_exptl_crystal_size_mid 0.40
_exptl_crystal_size_min 0.20
_refine_diff_density_max 1.33
_refine_diff_density_min -0.76
_refine_ls_extinction_method None
_refine_ls_goodness_of_fit_ref 0.8633
_refine_ls_hydrogen_treatment mixed
_refine_ls_matrix_type full
_refine_ls_number_parameters 430
_refine_ls_number_reflns 5809
_refine_ls_number_restraints 140
_refine_ls_R_factor_all 0.0231
_refine_ls_R_factor_gt 0.0170
_refine_ls_shift/su_max 0.000816
_refine_ls_structure_factor_coef Fsqd
_refine_ls_weighting_details
;
 Method, part 1, Chebychev polynomial, (Watkin, 1994, Prince, 1982) 
 [weight] = 1.0/[A~0~*T~0~(x)+A~1~*T~1~(x) ... +A~n-1~]*T~n-1~(x)] 
 where A~i~ are the Chebychev coefficients listed below and x= Fcalc/Fmax 
 Method = Robust Weighting (Prince, 1982) 
 W = [weight] * [1-(deltaF/6*sigmaF)^2^]^2^ 
 A~i~ are: 
 16.2 18.9 10.3 
;
_refine_ls_weighting_scheme calc
_refine_ls_wR_factor_all 0.0399
_refine_ls_wR_factor_gt 0.0376
_refine_ls_wR_factor_ref 0.0376
_reflns_limit_h_max 12
_reflns_limit_h_min -13
_reflns_limit_k_max 14
_reflns_limit_k_min -16
_reflns_limit_l_max 18
_reflns_limit_l_min 0
_reflns_number_gt 5809
_reflns_number_total 6977
_reflns_threshold_expression I>3.00u(I)
_oxford_diffrn_Wilson_B_factor 0.00
_oxford_diffrn_Wilson_scale 0.00
_oxford_refine_ls_scale 0.29410(8)
_oxford_structure_analysis_title 'XYZN file = SHELXL INS file, from DIRDIF out'
_cod_data_source_file ic900282k_si_001.cif
_cod_data_source_block CRYSTALS_cif
_cod_depositor_comments
;
The following automatic conversions were performed:
'_symmetry_cell_setting' value 'Triclinic' changed to 'triclinic'
according to '/home/saulius/struct/CIF-dictionaries/cif_core.dic'
dictionary named 'cif_core.dic' version 2.4.1 from 2010-06-29.

Automatic conversion script
Id: cif_fix_enum 1527 2010-12-29 10:47:43Z saulius 
;
_cod_original_sg_symbol_H-M 'P -1 '
_cod_database_code 4302218

loop_
_symmetry_equiv_pos_as_xyz
x,y,z
-x,-y,-z

loop_
_atom_site_label
_atom_site_type_symbol
_atom_site_fract_x
_atom_site_fract_y
_atom_site_fract_z
_atom_site_U_iso_or_equiv
_atom_site_occupancy
_atom_site_adp_type
_atom_site_refinement_flags_posn
_atom_site_refinement_flags_adp
_atom_site_refinement_flags_occupancy
_atom_site_disorder_assembly
_atom_site_disorder_group
_atom_site_attached_hydrogens
I1 I 0.078636(18) 0.219326(16) 0.008516(15) 0.0213 1.0000 Uani . . . . . .
I2 I -0.510645(18) -0.367422(16) -0.592096(16) 0.0223 1.0000 Uani . . . . . .
I3 I -0.813152(19) -0.375698(16) -0.315083(16) 0.0223 1.0000 Uani . . . . . .
I4 I -0.159807(18) -0.242877(15) -0.438332(15) 0.0196 1.0000 Uani . . . . . .
S5 S 0.04489(7) -0.07491(6) -0.15776(6) 0.0195 1.0000 Uani . . . . . .
S6 S -0.79483(7) -0.48020(6) -0.59283(6) 0.0222 1.0000 Uani . . . . . .
O7 O 0.1453(2) 0.04178(18) -0.0969(2) 0.0282 1.0000 Uani . . . . . .
O8 O 0.1003(2) -0.15082(19) -0.10223(19) 0.0297 1.0000 Uani . . . . . .
O9 O 0.0370(2) -0.13263(19) -0.28087(17) 0.0242 1.0000 Uani . . . . . .
O10 O -0.7763(2) -0.3342(2) -0.15386(19) 0.0309 1.0000 Uani . . . . . .
O11 O -0.6815(2) -0.5303(2) -0.5426(2) 0.0318 1.0000 Uani . . . . . .
O12 O 0.0420(3) 0.37726(19) 0.08575(19) 0.0324 1.0000 Uani . . . . . .
O13 O -0.0901(2) -0.05917(19) -0.16229(19) 0.0278 1.0000 Uani . . . . . .
O14 O -0.3267(2) -0.33669(19) -0.59287(17) 0.0242 1.0000 Uani . . . . . .
O15 O -0.8528(3) -0.4141(2) -0.5098(2) 0.0395 1.0000 Uani . . . . . .
O16 O -0.7403(2) -0.3929(2) -0.6238(2) 0.0365 1.0000 Uani . . . . . .
O17 O -0.9063(3) -0.5748(2) -0.6973(2) 0.0401 1.0000 Uani . . . . . .
C18 C -0.4022(3) -0.2181(3) -0.2451(3) 0.0315 1.0000 Uani D . . . . .
C19 C -0.5270(3) -0.2979(3) -0.2923(3) 0.0296 1.0000 Uani D . . . . .
C20 C 0.2121(8) 0.4025(3) -0.1502(4) 0.0850 1.0000 Uani D . . . . .
C21 C -0.1838(3) -0.0121(4) -0.6030(3) 0.0417 1.0000 Uani D . . . . .
C22 C -0.6300(3) -0.2559(3) -0.2595(2) 0.0230 1.0000 Uani D . . . . .
C23 C -0.5877(3) -0.2881(3) -0.7019(2) 0.0215 1.0000 Uani D . . . . .
C24 C -0.1650(3) -0.0922(3) -0.4714(3) 0.0241 1.0000 Uani D . . . . .
C25 C -0.6856(3) -0.3595(3) -0.8142(3) 0.0293 1.0000 Uani D . . . . .
C26 C -0.5364(3) -0.1671(3) -0.6597(3) 0.0276 1.0000 Uani D . . . . .
C27 C -0.4863(3) -0.0591(3) -0.1355(3) 0.0333 1.0000 Uani D . . . . .
C28 C -0.1730(3) -0.1098(3) -0.5785(3) 0.0313 1.0000 Uani D . . . . .
C29 C 0.1960(4) 0.2914(3) -0.0507(3) 0.0321 1.0000 Uani D . . . . .
C30 C -0.5864(3) -0.1168(3) -0.7353(3) 0.0336 1.0000 Uani D . . . . .
C31 C -0.1779(3) 0.1116(3) -0.4156(4) 0.0399 1.0000 Uani D . . . . .
C32 C -0.6128(3) -0.1372(3) -0.1833(3) 0.0295 1.0000 Uani D . . . . .
C33 C 0.3295(4) 0.2777(3) -0.0269(4) 0.0509 1.0000 Uani D . . . . .
C34 C -0.1862(3) 0.0971(4) -0.5217(4) 0.0451 1.0000 Uani D . . . . .
C35 C -0.3808(3) -0.1003(3) -0.1659(3) 0.0289 1.0000 Uani D . . . . .
C36 C -0.1663(3) 0.0157(3) -0.3880(3) 0.0315 1.0000 Uani D . . . . .
C37 C -0.7343(3) -0.3068(3) -0.8881(3) 0.0351 1.0000 Uani D . . . . .
C38 C 0.3430(8) 0.3899(4) -0.1289(5) 0.0984 1.0000 Uani D . . . . .
C39 C -0.6848(3) -0.1869(3) -0.8485(3) 0.0341 1.0000 Uani D . . . . .
C40 C 0.1332(5) 0.3534(3) -0.1112(3) 0.0525 1.0000 Uani D . . . . .
C41 C 0.4029(6) 0.3283(4) -0.0677(5) 0.0847 1.0000 Uani D . . . . .
H181 H -0.3308(19) -0.2468(17) -0.2681(13) 0.0370 1.0000 Uiso D . . . . .
H191 H -0.542(2) -0.3813(16) -0.3474(12) 0.0329 1.0000 Uiso D . . . . .
H201 H 0.170(2) 0.4449(12) -0.1938(12) 0.1073 1.0000 Uiso D . . . . .
H211 H -0.1901(10) -0.0216(18) -0.6777(16) 0.0555 1.0000 Uiso D . . . . .
H251 H -0.7189(15) -0.4435(16) -0.8413(17) 0.0329 1.0000 Uiso D . . . . .
H261 H -0.4659(15) -0.1187(17) -0.5796(15) 0.0323 1.0000 Uiso D . . . . .
H271 H -0.472(2) 0.0246(16) -0.0801(12) 0.0428 1.0000 Uiso D . . . . .
H281 H -0.1704(10) -0.1851(16) -0.6335(16) 0.0414 1.0000 Uiso D . . . . .
H301 H -0.5527(16) -0.0327(16) -0.7092(17) 0.0418 1.0000 Uiso D . . . . .
H311 H -0.1798(10) 0.1885(17) -0.3598(16) 0.0528 1.0000 Uiso D . . . . .
H321 H -0.6876(19) -0.1102(17) -0.1649(13) 0.0370 1.0000 Uiso D . . . . .
H331 H 0.370(2) 0.2335(12) 0.0157(11) 0.0650 1.0000 Uiso D . . . . .
H341 H -0.1945(10) 0.1644(17) -0.5395(17) 0.0558 1.0000 Uiso D . . . . .
H351 H -0.2913(18) -0.0478(17) -0.1318(13) 0.0391 1.0000 Uiso D . . . . .
H361 H -0.1625(10) 0.0230(18) -0.3147(15) 0.0402 1.0000 Uiso D . . . . .
H371 H -0.8030(15) -0.3551(17) -0.9674(15) 0.0392 1.0000 Uiso D . . . . .
H381 H 0.396(2) 0.4233(13) -0.1574(13) 0.1166 1.0000 Uiso D . . . . .
H391 H -0.7194(16) -0.1522(17) -0.9004(16) 0.0412 1.0000 Uiso D . . . . .
H401 H 0.0397(19) 0.3624(13) -0.1261(12) 0.0712 1.0000 Uiso D . . . . .
H411 H 0.496(2) 0.3171(13) -0.0547(13) 0.1139 1.0000 Uiso D . . . . .
H2 H 0.0750 0.3918 0.1589 0.0500 1.0000 Uiso R . . . . .
H3 H -0.8266 -0.2724 -0.1418 0.0500 1.0000 Uiso R . . . . .

loop_
_atom_site_aniso_label
_atom_site_aniso_U_11
_atom_site_aniso_U_22
_atom_site_aniso_U_33
_atom_site_aniso_U_23
_atom_site_aniso_U_13
_atom_site_aniso_U_12
I1 0.02227(9) 0.02114(9) 0.02035(9) 0.00951(7) 0.00893(7) 0.00300(7)
I2 0.02054(8) 0.02178(9) 0.02500(9) 0.01480(7) 0.00588(7) 0.00147(7)
I3 0.02338(9) 0.02037(8) 0.02209(9) 0.00929(7) 0.00914(7) 0.00451(7)
I4 0.01933(8) 0.01988(8) 0.02058(8) 0.01073(7) 0.00789(7) 0.00385(6)
S5 0.0186(3) 0.0187(3) 0.0205(3) 0.0079(3) 0.0090(3) 0.0015(2)
S6 0.0231(3) 0.0232(3) 0.0175(3) 0.0094(3) 0.0064(3) -0.0027(3)
O7 0.0221(10) 0.0197(10) 0.0367(12) 0.0069(9) 0.0136(9) -0.0005(8)
O8 0.0403(13) 0.0273(11) 0.0290(11) 0.0172(9) 0.0171(10) 0.0114(9)
O9 0.0220(10) 0.0297(11) 0.0199(10) 0.0100(8) 0.0097(8) 0.0029(8)
O10 0.0374(12) 0.0362(12) 0.0254(11) 0.0186(10) 0.0145(10) 0.0093(10)
O11 0.0370(12) 0.0291(11) 0.0327(12) 0.0198(10) 0.0122(10) 0.0062(9)
O12 0.0470(14) 0.0256(11) 0.0248(11) 0.0107(9) 0.0160(10) 0.0145(10)
O13 0.0197(10) 0.0297(11) 0.0319(11) 0.0103(9) 0.0133(9) 0.0025(8)
O14 0.0215(10) 0.0296(11) 0.0204(10) 0.0123(9) 0.0071(8) 0.0018(8)
O15 0.0430(14) 0.0525(16) 0.0247(12) 0.0164(11) 0.0167(11) 0.0180(12)
O16 0.0232(11) 0.0427(14) 0.0626(17) 0.0413(13) 0.0178(11) 0.0083(10)
O17 0.0347(13) 0.0436(14) 0.0235(11) 0.0058(11) 0.0064(10) -0.0124(11)
C18 0.0220(15) 0.049(2) 0.0294(16) 0.0208(15) 0.0132(13) 0.0154(14)
C19 0.0241(15) 0.0341(17) 0.0222(14) 0.0070(13) 0.0078(12) 0.0102(13)
C20 0.184(7) 0.034(2) 0.060(3) 0.024(2) 0.074(4) 0.000(3)
C21 0.0372(19) 0.053(2) 0.048(2) 0.0381(19) 0.0146(17) 0.0051(16)
C22 0.0179(13) 0.0278(14) 0.0219(13) 0.0114(12) 0.0072(11) 0.0032(11)
C23 0.0211(13) 0.0238(14) 0.0218(13) 0.0145(11) 0.0069(11) 0.0050(11)
C24 0.0183(13) 0.0249(14) 0.0348(16) 0.0197(13) 0.0104(12) 0.0045(11)
C25 0.0285(15) 0.0266(15) 0.0251(15) 0.0121(13) 0.0038(12) 0.0003(12)
C26 0.0249(14) 0.0255(15) 0.0282(15) 0.0163(13) 0.0031(12) 0.0008(12)
C27 0.0308(16) 0.0274(16) 0.0452(19) 0.0146(15) 0.0219(15) 0.0049(13)
C28 0.0299(16) 0.0366(17) 0.0307(16) 0.0199(14) 0.0117(13) 0.0019(13)
C29 0.0487(19) 0.0198(14) 0.0321(16) 0.0085(13) 0.0259(15) -0.0002(13)
C30 0.0340(17) 0.0307(16) 0.0384(18) 0.0235(15) 0.0094(14) 0.0031(13)
C31 0.0379(19) 0.0265(16) 0.059(2) 0.0226(17) 0.0202(17) 0.0114(14)
C32 0.0260(15) 0.0260(15) 0.0397(18) 0.0117(14) 0.0208(14) 0.0051(12)
C33 0.053(2) 0.040(2) 0.068(3) 0.017(2) 0.043(2) -0.0013(18)
C34 0.0347(19) 0.043(2) 0.070(3) 0.043(2) 0.0156(18) 0.0075(16)
C35 0.0246(15) 0.0388(17) 0.0302(16) 0.0195(14) 0.0142(13) 0.0069(13)
C36 0.0315(16) 0.0300(16) 0.0393(18) 0.0190(14) 0.0177(14) 0.0112(13)
C37 0.0324(17) 0.0378(18) 0.0291(17) 0.0180(15) 0.0043(14) 0.0040(14)
C38 0.176(7) 0.040(3) 0.102(5) 0.006(3) 0.115(5) -0.021(3)
C39 0.0308(16) 0.0450(19) 0.0323(17) 0.0276(16) 0.0082(14) 0.0084(14)
C40 0.092(3) 0.0324(19) 0.045(2) 0.0214(18) 0.036(2) 0.009(2)
C41 0.103(4) 0.051(3) 0.110(5) 0.008(3) 0.089(4) -0.012(3)

loop_
_atom_type_symbol
_atom_type_scat_dispersion_real
_atom_type_scat_dispersion_imag
_atom_type_scat_Cromer_Mann_a1
_atom_type_scat_Cromer_Mann_b1
_atom_type_scat_Cromer_Mann_a2
_atom_type_scat_Cromer_Mann_b2
_atom_type_scat_Cromer_Mann_a3
_atom_type_scat_Cromer_Mann_b3
_atom_type_scat_Cromer_Mann_a4
_atom_type_scat_Cromer_Mann_b4
_atom_type_scat_Cromer_Mann_c
_atom_type_scat_source
C 0.0033 0.0016 2.3100 20.8439 1.0200 10.2075 1.5886 0.5687 0.8650 51.6512 0.2156 'International Tables Vol C 4.2.6.8 and 6.1.1.4'
H 0.0000 0.0000 0.4930 10.5109 0.3229 26.1257 0.1402 3.1424 0.0408 57.7998 0.0030 'International Tables Vol C 4.2.6.8 and 6.1.1.4'
I -0.4742 1.8119 20.1472 4.3470 18.9949 0.3814 7.5138 27.7660 2.2735 66.8776 4.0712 'International Tables Vol C 4.2.6.8 and 6.1.1.4'
O 0.0106 0.0060 3.0485 13.2771 2.2868 5.7011 1.5463 0.3239 0.8670 32.9089 0.2508 'International Tables Vol C 4.2.6.8 and 6.1.1.4'
S 0.1246 0.1234 6.9053 1.4679 5.2034 22.2151 1.4379 0.2536 1.5863 56.1720 0.8669 'International Tables Vol C 4.2.6.8 and 6.1.1.4'

loop_
_geom_angle_atom_site_label_1
_geom_angle_site_symmetry_1
_geom_angle_atom_site_label_2
_geom_angle_site_symmetry_2
_geom_angle_atom_site_label_3
_geom_angle_site_symmetry_3
_geom_angle
_geom_angle_publ_flag
O7 . I1 . O12 . 170.32(9) yes
O7 . I1 . C29 . 80.08(10) yes
O12 . I1 . C29 . 90.25(11) yes
O14 . I2 . O16 . 167.84(8) yes
O14 . I2 . C23 . 88.83(10) yes
O16 . I2 . C23 . 79.31(9) yes
O10 . I3 . O15 . 176.46(9) yes
O10 . I3 . C22 . 91.03(10) yes
O15 . I3 . C22 . 86.18(10) yes
O9 . I4 . O14 . 172.35(8) yes
O9 . I4 . C24 . 86.07(10) yes
O14 . I4 . C24 . 89.05(10) yes
O7 . S5 . O8 . 109.50(14) yes
O7 . S5 . O9 . 104.58(12) yes
O8 . S5 . O9 . 108.36(13) yes
O7 . S5 . O13 . 111.90(13) yes
O8 . S5 . O13 . 112.14(14) yes
O9 . S5 . O13 . 110.05(13) yes
O11 . S6 . O15 . 112.24(14) yes
O11 . S6 . O16 . 108.39(13) yes
O15 . S6 . O16 . 107.58(16) yes
O11 . S6 . O17 . 110.78(15) yes
O15 . S6 . O17 . 108.22(15) yes
O16 . S6 . O17 . 109.56(15) yes
I1 . O7 . S5 . 117.65(12) yes
I4 . O9 . S5 . 122.32(11) yes
I3 . O10 . H3 . 97.571 no
I1 . O12 . H2 . 103.241 no
I4 . O14 . I2 . 118.56(10) yes
I3 . O15 . S6 . 135.82(15) yes
I2 . O16 . S6 . 118.49(12) yes
C19 . C18 . C35 . 120.5(3) yes
C19 . C18 . H181 . 118.8(12) no
C35 . C18 . H181 . 120.7(12) no
C18 . C19 . C22 . 118.6(3) yes
C18 . C19 . H191 . 120.6(12) no
C22 . C19 . H191 . 120.8(12) no
C38 . C20 . C40 . 121.3(5) yes
C38 . C20 . H201 . 120.5(13) no
C40 . C20 . H201 . 118.2(14) no
C28 . C21 . C34 . 120.2(3) yes
C28 . C21 . H211 . 119.6(13) no
C34 . C21 . H211 . 120.2(12) no
C19 . C22 . I3 . 120.2(2) yes
C19 . C22 . C32 . 122.0(3) yes
I3 . C22 . C32 . 117.7(2) yes
I2 . C23 . C25 . 118.3(2) yes
I2 . C23 . C26 . 118.7(2) yes
C25 . C23 . C26 . 123.0(3) yes
I4 . C24 . C28 . 117.4(2) yes
I4 . C24 . C36 . 118.7(2) yes
C28 . C24 . C36 . 123.8(3) yes
C23 . C25 . C37 . 118.1(3) yes
C23 . C25 . H251 . 121.2(12) no
C37 . C25 . H251 . 120.7(12) no
C23 . C26 . C30 . 117.8(3) yes
C23 . C26 . H261 . 121.2(12) no
C30 . C26 . H261 . 121.0(12) no
C32 . C27 . C35 . 120.1(3) yes
C32 . C27 . H271 . 119.4(12) no
C35 . C27 . H271 . 120.5(12) no
C21 . C28 . C24 . 117.5(3) yes
C21 . C28 . H281 . 120.9(12) no
C24 . C28 . H281 . 121.5(12) no
I1 . C29 . C33 . 120.0(3) yes
I1 . C29 . C40 . 116.7(3) yes
C33 . C29 . C40 . 123.4(4) yes
C26 . C30 . C39 . 120.2(3) yes
C26 . C30 . H301 . 120.2(12) no
C39 . C30 . H301 . 119.6(12) no
C34 . C31 . C36 . 120.5(3) yes
C34 . C31 . H311 . 119.8(12) no
C36 . C31 . H311 . 119.6(13) no
C27 . C32 . C22 . 118.6(3) yes
C27 . C32 . H321 . 121.4(12) no
C22 . C32 . H321 . 120.0(12) no
C29 . C33 . C41 . 117.4(5) yes
C29 . C33 . H331 . 120.9(13) no
C41 . C33 . H331 . 121.7(13) no
C21 . C34 . C31 . 120.8(3) yes
C21 . C34 . H341 . 119.8(13) no
C31 . C34 . H341 . 119.4(13) no
C27 . C35 . C18 . 120.1(3) yes
C27 . C35 . H351 . 121.3(12) no
C18 . C35 . H351 . 118.6(12) no
C31 . C36 . C24 . 117.1(3) yes
C31 . C36 . H361 . 122.2(12) no
C24 . C36 . H361 . 120.6(12) no
C25 . C37 . C39 . 120.1(3) yes
C25 . C37 . H371 . 119.7(12) no
C39 . C37 . H371 . 120.2(12) no
C20 . C38 . C41 . 120.6(4) yes
C20 . C38 . H381 . 120.6(13) no
C41 . C38 . H381 . 118.8(13) no
C30 . C39 . C37 . 120.8(3) yes
C30 . C39 . H391 . 120.2(12) no
C37 . C39 . H391 . 119.0(12) no
C20 . C40 . C29 . 116.7(5) yes
C20 . C40 . H401 . 121.6(13) no
C29 . C40 . H401 . 121.7(13) no
C33 . C41 . C38 . 120.6(6) yes
C33 . C41 . H411 . 118.8(14) no
C38 . C41 . H411 . 120.5(13) no

loop_
_geom_bond_atom_site_label_1
_geom_bond_site_symmetry_1
_geom_bond_atom_site_label_2
_geom_bond_site_symmetry_2
_geom_bond_distance
_geom_bond_publ_flag
I1 . O7 . 2.413(2) yes
I1 . O12 . 1.961(2) yes
I1 . C29 . 2.093(3) yes
I2 . O14 . 1.999(2) yes
I2 . O16 . 2.315(2) yes
I2 . C23 . 2.086(3) yes
I3 . O10 . 1.953(2) yes
I3 . O15 . 2.407(2) yes
I3 . C22 . 2.099(3) yes
I4 . O9 . 2.237(2) yes
I4 . O14 . 2.024(2) yes
I4 . C24 . 2.116(3) yes
S5 . O7 . 1.485(2) yes
S5 . O8 . 1.466(2) yes
S5 . O9 . 1.527(2) yes
S5 . O13 . 1.447(2) yes
S6 . O11 . 1.460(2) yes
S6 . O15 . 1.480(2) yes
S6 . O16 . 1.500(2) yes
S6 . O17 . 1.460(2) yes
O10 . H3 . 0.952 no
O12 . H2 . 0.876 no
C18 . C19 . 1.389(5) yes
C18 . C35 . 1.377(5) yes
C18 . H181 . 0.961(18) no
C19 . C22 . 1.386(4) yes
C19 . H191 . 0.973(18) no
C20 . C38 . 1.348(10) yes
C20 . C40 . 1.402(6) yes
C20 . H201 . 0.964(19) no
C21 . C28 . 1.396(5) yes
C21 . C34 . 1.380(6) yes
C21 . H211 . 0.971(18) no
C22 . C32 . 1.382(4) yes
C23 . C25 . 1.378(4) yes
C23 . C26 . 1.385(4) yes
C24 . C28 . 1.380(4) yes
C24 . C36 . 1.379(4) yes
C25 . C37 . 1.394(4) yes
C25 . H251 . 0.962(18) no
C26 . C30 . 1.391(4) yes
C26 . H261 . 0.980(17) no
C27 . C32 . 1.392(4) yes
C27 . C35 . 1.392(4) yes
C27 . H271 . 0.977(18) no
C28 . H281 . 0.949(18) no
C29 . C33 . 1.375(6) yes
C29 . C40 . 1.382(5) yes
C30 . C39 . 1.385(5) yes
C30 . H301 . 0.966(18) no
C31 . C34 . 1.376(6) yes
C31 . C36 . 1.400(5) yes
C31 . H311 . 0.965(18) no
C32 . H321 . 0.960(18) no
C33 . C41 . 1.392(6) yes
C33 . H331 . 0.969(18) no
C34 . H341 . 0.968(18) no
C35 . H351 . 0.968(18) no
C36 . H361 . 0.969(18) no
C37 . C39 . 1.375(5) yes
C37 . H371 . 0.969(18) no
C38 . C41 . 1.376(10) yes
C38 . H381 . 0.972(19) no
C39 . H391 . 0.956(18) no
C40 . H401 . 0.964(18) no
C41 . H411 . 0.966(19) no

loop_
_cod_related_entry_id
_cod_related_entry_database
_cod_related_entry_code
1 ChemSpider 30660723
